data_1100445
loop_
_publ_author_name
'Kunkel, F.'
'Harms, K.'
'Kang, H.-C.'
'Massa, W.'
'Dehnicke, K.'

_publ_section_title
;
 Phosphaniminato-Komplexe des Schwefels. Kristallstrukturen von
 [S(NPEt~3~)~3~]Cl, [S(NPEt~3~)~2~]Cl~2~ und [Me~3~SiOSO~2~NPPh~3~]
;
_journal_coden_ASTM ZAACAB
_journal_issue 1-6
_journal_name_full
;
 Zeitschrift fuer Anorganische und Allgemeine Chemie
;
_journal_page_first 962
_journal_page_last 966
_journal_paper_doi 10.1002/zaac.199762301150
_journal_volume 623
_journal_year 1997
_chemical_formula_sum 'C18 H45 Cl N3 P3 S'
_space_group_IT_number 14
_symmetry_cell_setting monoclinic
_symmetry_space_group_name_Hall '-P 2ybc'
_symmetry_space_group_name_H-M 'P 1 21/c 1'
_cell_angle_alpha 90
_cell_angle_beta 109.82(1)
_cell_angle_gamma 90
_cell_formula_units_Z 4
_cell_length_a 10.854(1)
_cell_length_b 17.319(1)
_cell_length_c 15.111(1)
_cod_original_sg_symbol_H-M 'P 21/c'
_cod_original_formula_sum 'C18 H45 Cl1 N3 P3 S1'
_cod_database_code 1100445

loop_
_symmetry_equiv_pos_site_id
_symmetry_equiv_pos_as_xyz
1 x,y,z
2 x,1/2-y,1/2+z
3 -x,-y,-z
4 -x,-1/2+y,-1/2-z

loop_
_atom_site_label
_atom_site_type_symbol
_atom_site_fract_x
_atom_site_fract_y
_atom_site_fract_z
S1 S 0.21995(10) 0.05267(6) 0.70558(7)
P1 P 0.01295(11) 0.13831(7) 0.57135(8)
P2 P 0.17881(10) 0.01088(6) 0.87334(8)
P3 P 0.45580(11) 0.13447(7) 0.75456(8)
N1 N 0.0812(3) 0.0615(2) 0.6247(2)
N2 N 0.2036(4) 0.0760(2) 0.8060(2)
N3 N 0.3079(3) 0.1232(2) 0.6863(2)
C1 C 0.0873(5) 0.1791(3) 0.4926(3)
H1 H 0.0269(5) 0.2159(3) 0.4519(3)
H2 H 0.1651(5) 0.2073(3) 0.5292(3)
C2 C 0.1253(7) 0.1210(4) 0.4319(4)
H3 H 0.1641(7) 0.1474(4) 0.3921(4)
H4 H 0.0487(7) 0.0937(4) 0.3939(4)
H5 H 0.1871(7) 0.0851(4) 0.4713(4)
C3 C -0.1501(5) 0.1030(4) 0.5026(4)
H6 H -0.1385(5) 0.0576(4) 0.4687(4)
H7 H -0.1918(5) 0.0861(4) 0.5467(4)
C4 C -0.2410(8) 0.1534(4) 0.4355(6)
H8 H -0.3215(8) 0.1263(4) 0.4054(6)
H9 H -0.2041(8) 0.1693(4) 0.3889(6)
H10 H -0.2577(8) 0.1980(4) 0.4674(6)
C5 C -0.0004(6) 0.2195(3) 0.6420(4)
H11 H 0.0872(6) 0.2386(3) 0.6752(4)
H12 H -0.0476(6) 0.2602(3) 0.6001(4)
C6 C -0.0672(8) 0.2049(4) 0.7132(4)
H13 H -0.0689(8) 0.2518(4) 0.7467(4)
H14 H -0.0201(8) 0.1660(4) 0.7568(4)
H15 H -0.1553(8) 0.1877(4) 0.6814(4)
C7 C 0.0441(5) -0.0540(3) 0.8282(4)
H16 H 0.0607(5) -0.0869(3) 0.7815(4)
H17 H 0.0399(5) -0.0868(3) 0.8791(4)
C8 C -0.0852(5) -0.0160(3) 0.7846(4)
H18 H -0.1519(5) -0.0547(3) 0.7623(4)
H19 H -0.0833(5) 0.0156(3) 0.7329(4)
H20 H -0.1041(5) 0.0157(3) 0.8306(4)
C9 C 0.1539(6) 0.0583(3) 0.9718(3)
H21 H 0.0694(6) 0.0839(3) 0.9497(3)
H22 H 0.1499(6) 0.0192(3) 1.0167(3)
C10 C 0.2550(4) 0.1165(2) 1.0222(3)
H23 H 0.2327(4) 0.1383(2) 1.0733(3)
H24 H 0.2582(4) 0.1567(2) 0.9794(3)
H25 H 0.3390(4) 0.0918(2) 1.0465(3)
C11 C 0.3190(4) -0.0517(2) 0.9284(3)
H26 H 0.3965(4) -0.0197(2) 0.9528(3)
H27 H 0.3058(4) -0.0774(2) 0.9816(3)
C12 C 0.3442(5) -0.1121(3) 0.8651(4)
H28 H 0.4194(5) -0.1422(3) 0.8999(4)
H29 H 0.3602(5) -0.0875(3) 0.8131(4)
H30 H 0.2692(5) -0.1453(3) 0.8419(4)
C13 C 0.5368(6) 0.1947(4) 0.6944(4)
H31 H 0.5049(6) 0.2471(4) 0.6937(4)
H32 H 0.6297(6) 0.1951(4) 0.7303(4)
C14 C 0.5195(9) 0.1719(6) 0.5972(5)
H33 H 0.5661(9) 0.2073(6) 0.5710(5)
H34 H 0.4281(9) 0.1729(6) 0.5602(5)
H35 H 0.5532(9) 0.1207(6) 0.5969(5)
C15 C 0.4731(5) 0.1853(3) 0.8616(4)
H36 H 0.4474(5) 0.1514(3) 0.9034(4)
H37 H 0.5645(5) 0.1986(3) 0.8923(4)
C16 C 0.3911(7) 0.2585(4) 0.8455(5)
H38 H 0.4038(7) 0.2834(4) 0.9047(5)
H39 H 0.3002(7) 0.2456(4) 0.8163(5)
H40 H 0.4174(7) 0.2928(4) 0.8052(5)
C17 C 0.5478(4) 0.0468(3) 0.7921(3)
H41 H 0.6382(4) 0.0604(3) 0.8263(3)
H42 H 0.5140(4) 0.0203(3) 0.8356(3)
C18 C 0.5453(6) -0.0087(4) 0.7140(5)
H43 H 0.5967(6) -0.0535(4) 0.7405(5)
H44 H 0.5811(6) 0.0162(4) 0.6713(5)
H45 H 0.4567(6) -0.0240(4) 0.6806(5)
Cl1 Cl -0.16363(10) 0.15123(6) 0.93008(8)

loop_
_atom_type_symbol
_atom_type_radius_bond
C 0.68
H 0.23
Cl 0.99
N 0.68
P 1.05
S 1.02
